data_7021035
loop_
_publ_author_name
'Bojan, R. Vilma'
'Czerwieniec, Rafal'
'Laguna, Antonio'
'Lasanta, Tania'
'L\'opez-de-Luzuriaga, Jos\'e M'
'Monge, Miguel'
'Olmos, M. Elena'
'Yersin, Harmut'

_publ_section_title
;
 Luminescent gold-silver complexes derived from neutral
 bis(perfluoroaryl)diphosphine gold(i) precursors.
;
_journal_issue 12
_journal_name_full 'Dalton transactions (Cambridge, England : 2003)'
_journal_page_first 4267
_journal_page_last 4277
_journal_paper_doi 10.1039/c2dt32973e
_journal_volume 42
_journal_year 2013
_chemical_compound_source 'synthesis as described'
_chemical_formula_moiety 'C58.50 H25 Ag2 Au2 Br2 Cl F22 O4 P2'
_chemical_formula_sum 'C58.5 H25 Ag2 Au2 Br2 Cl F22 O4 P2'
_chemical_formula_weight 2076.67
_chemical_name_common 'TLC219 (CH2Cl2/hexano)'
_chemical_name_systematic
;
?
;
_space_group_IT_number 2
_symmetry_cell_setting triclinic
_symmetry_Int_Tables_number 2
_symmetry_space_group_name_Hall '-P 1'
_symmetry_space_group_name_H-M 'P -1'
_atom_sites_solution_hydrogens geom
_atom_sites_solution_primary Patterson
_atom_sites_solution_secondary difmap
_audit_conform_dict_location ftp://ftp.iucr.org/pub/cif_core.dic
_audit_conform_dict_name cif_core.dic
_audit_conform_dict_version 2.3
_audit_creation_date 2009-07-06T18:02:45-00:00
_audit_creation_method 'WinGX routine CIF_UPDATE'
_cell_angle_alpha 102.6640(10)
_cell_angle_beta 91.933(2)
_cell_angle_gamma 107.338(2)
_cell_formula_units_Z 2
_cell_length_a 12.1335(3)
_cell_length_b 15.0322(6)
_cell_length_c 18.1077(7)
_cell_measurement_reflns_used 11376
_cell_measurement_temperature 120(2)
_cell_measurement_theta_max 28.1
_cell_measurement_theta_min 1.2
_cell_measurement_wavelength 0.71073
_cell_volume 3058.51(19)
_computing_cell_refinement 'HKL Scalepack (Otwinowski & Minor 1997)'
_computing_data_collection 'Collect (Bruker AXS BV, 1997-2004)'
_computing_data_reduction 'HKL Denzo and Scalepack (Otwinowski & Minor 1997)'
_computing_molecular_graphics 'Ortep-3 for Windows (Farrugia, 1997)'
_computing_publication_material 'WinGX publication routines (Farrugia, 1999)'
_computing_structure_refinement 'SHELXL-97 (Sheldrick, 1997)'
_computing_structure_solution 'SHELXS-86 (Sheldrick, 1986)'
_diffrn_ambient_temperature 120(2)
_diffrn_detector 'CCD plate'
_diffrn_detector_area_resol_mean 9
_diffrn_measured_fraction_theta_full 0.981
_diffrn_measured_fraction_theta_max 0.981
_diffrn_measurement_device '95mm CCD camera on \k-goniostat'
_diffrn_measurement_device_type KappaCCD
_diffrn_measurement_method 'CCD rotation images, thick slices'
_diffrn_orient_matrix_type 'by Bruker AXS Collect from scalepack cell'
_diffrn_orient_matrix_UB_11 0.113721E-1
_diffrn_orient_matrix_UB_12 0.690734E-1
_diffrn_orient_matrix_UB_13 0.14846E-2
_diffrn_orient_matrix_UB_21 0.607202E-1
_diffrn_orient_matrix_UB_22 -0.4517E-3
_diffrn_orient_matrix_UB_23 -0.359494E-1
_diffrn_orient_matrix_UB_31 -0.61021E-1
_diffrn_orient_matrix_UB_32 -0.195744E-1
_diffrn_orient_matrix_UB_33 -0.441125E-1
_diffrn_radiation_monochromator graphite
_diffrn_radiation_probe x-ray
_diffrn_radiation_type MoK\a
_diffrn_radiation_wavelength 0.71073
_diffrn_reflns_av_R_equivalents 0.0549
_diffrn_reflns_av_unetI/netI 0.0448
_diffrn_reflns_limit_h_max 16
_diffrn_reflns_limit_h_min -15
_diffrn_reflns_limit_k_max 19
_diffrn_reflns_limit_k_min -19
_diffrn_reflns_limit_l_max 23
_diffrn_reflns_limit_l_min -24
_diffrn_reflns_number 49615
_diffrn_reflns_theta_full 28.14
_diffrn_reflns_theta_max 28.14
_diffrn_reflns_theta_min 1.16
_diffrn_source 'Enraf Nonius FR590'
_exptl_absorpt_coefficient_mu 6.929
_exptl_absorpt_correction_T_max 0.2149
_exptl_absorpt_correction_T_min 0.0421
_exptl_absorpt_correction_type multi-scan
_exptl_absorpt_process_details
;
[c.f. r.h. blessing, acta cryst. (1995), a51, 33-38]
;
_exptl_crystal_colour colorless
_exptl_crystal_density_diffrn 2.255
_exptl_crystal_density_method 'not measured'
_exptl_crystal_description plate
_exptl_crystal_F_000 1950
_exptl_crystal_size_max 0.35
_exptl_crystal_size_mid 0.3
_exptl_crystal_size_min 0.15
_refine_diff_density_max 3.43
_refine_diff_density_min -5.739
_refine_diff_density_rms 0.594
_refine_ls_extinction_method none
_refine_ls_goodness_of_fit_ref 1.125
_refine_ls_hydrogen_treatment riding
_refine_ls_matrix_type full
_refine_ls_number_parameters 856
_refine_ls_number_reflns 14674
_refine_ls_number_restraints 190
_refine_ls_restrained_S_all 1.118
_refine_ls_R_factor_all 0.0977
_refine_ls_R_factor_gt 0.0675
_refine_ls_shift/su_max 0
_refine_ls_shift/su_mean 0
_refine_ls_structure_factor_coef Fsqd
_refine_ls_weighting_details 'calc w=1/[\s^2^(Fo^2^)+(0.1514P)^2^+11.1527P] where P=(Fo^2^+2Fc^2^)/3'
_refine_ls_weighting_scheme calc
_refine_ls_wR_factor_gt 0.1952
_refine_ls_wR_factor_ref 0.2387
_reflns_number_gt 11256
_reflns_number_total 14674
_reflns_threshold_expression >2sigma(I)
_cod_data_source_file c2dt32973e.txt
_cod_data_source_block t2
_cod_depositor_comments
;
The following automatic conversions were performed:

'_symmetry_cell_setting' value 'Triclinic' changed to 'triclinic'
according to /home/saulius/struct/CIF-dictionaries/cif_core.dic
dictionary named 'cif_core.dic' version 2.4.2 from 2011-04-26.

Automatic conversion script
Id: cif_fix_values 1891 2012-01-12 08:04:46Z andrius 
;
_cod_original_sg_symbol_H-M P-1
_cod_original_formula_sum 'C58.50 H25 Ag2 Au2 Br2 Cl F22 O4 P2'
_cod_database_code 7021035

loop_
_symmetry_equiv_pos_as_xyz
'x, y, z'
'-x, -y, -z'

loop_
_atom_site_label
_atom_site_type_symbol
_atom_site_fract_x
_atom_site_fract_y
_atom_site_fract_z
_atom_site_U_iso_or_equiv
_atom_site_adp_type
_atom_site_occupancy
_atom_site_symmetry_multiplicity
_atom_site_calc_flag
_atom_site_refinement_flags
Au1 Au 0.45469(3) 0.17446(3) 0.17002(2) 0.04299(14) Uani 1 1 d .
Au2 Au 0.44944(3) 0.26576(3) 0.33346(2) 0.03756(14) Uani 1 1 d .
Ag1 Ag 0.54745(8) 0.43322(7) 0.45390(5) 0.0514(2) Uani 1 1 d .
Ag2 Ag 0.57392(9) 0.08930(8) 0.05113(6) 0.0641(3) Uani 1 1 d .
C1 C 0.6132(10) 0.2616(9) 0.1493(7) 0.053(2) Uani 1 1 d U
C2 C 0.7171(9) 0.2616(9) 0.1900(6) 0.046(2) Uani 1 1 d U
C3 C 0.8204(10) 0.3284(9) 0.1926(7) 0.051(2) Uani 1 1 d U
C4 C 0.8304(12) 0.3987(10) 0.1590(9) 0.068(3) Uani 1 1 d U
C5 C 0.7296(13) 0.4034(10) 0.1187(9) 0.067(3) Uani 1 1 d U
C6 C 0.6260(10) 0.3321(9) 0.1146(7) 0.051(2) Uani 1 1 d U
F1 F 0.7137(6) 0.1918(5) 0.2275(4) 0.0542(16) Uani 1 1 d U
F2 F 0.9149(6) 0.3253(6) 0.2293(4) 0.0627(19) Uani 1 1 d U
F3 F 0.7340(9) 0.4734(7) 0.0838(8) 0.104(4) Uani 1 1 d U
F4 F 0.5339(7) 0.3350(6) 0.0731(5) 0.0648(19) Uani 1 1 d U
C11 C 0.9439(14) 0.4742(11) 0.1598(11) 0.075(3) Uani 1 1 d U
C12 C 1.0074(16) 0.4735(15) 0.0979(16) 0.116(7) Uani 1 1 d U
C13 C 1.1143(17) 0.5366(16) 0.0970(19) 0.121(6) Uani 1 1 d U
C14 C 1.1615(17) 0.6047(15) 0.1570(17) 0.110(5) Uani 1 1 d U
C15 C 1.1082(18) 0.6105(15) 0.2207(16) 0.113(5) Uani 1 1 d U
C16 C 0.9997(16) 0.5442(12) 0.2235(13) 0.092(4) Uani 1 1 d U
F5 F 0.9608(12) 0.4005(11) 0.0313(11) 0.173(8) Uani 1 1 d U
F6 F 1.1653(14) 0.5329(12) 0.0297(13) 0.196(9) Uani 1 1 d U
Br1 Br 1.30874(19) 0.69598(19) 0.1539(2) 0.1639(17) Uani 1 1 d .
F7 F 1.1558(14) 0.6783(11) 0.2891(9) 0.172(7) Uani 1 1 d U
F8 F 0.9441(14) 0.5467(10) 0.2869(7) 0.146(6) Uani 1 1 d U
C21 C 0.5884(8) 0.2449(8) 0.3859(6) 0.0392(19) Uani 1 1 d U
C22 C 0.7043(8) 0.2988(7) 0.3805(6) 0.0376(19) Uani 1 1 d U
C23 C 0.7972(8) 0.2738(8) 0.4067(6) 0.0394(19) Uani 1 1 d U
C24 C 0.7827(9) 0.1963(8) 0.4385(5) 0.0393(18) Uani 1 1 d U
C25 C 0.6686(9) 0.1446(9) 0.4462(6) 0.043(2) Uani 1 1 d U
C26 C 0.5770(8) 0.1710(8) 0.4216(6) 0.041(2) Uani 1 1 d U
F9 F 0.7262(5) 0.3742(5) 0.3491(4) 0.0458(14) Uani 1 1 d U
F10 F 0.9051(5) 0.3271(5) 0.3974(4) 0.0463(14) Uani 1 1 d U
F11 F 0.6499(5) 0.0684(5) 0.4761(4) 0.0500(15) Uani 1 1 d U
F12 F 0.4686(5) 0.1156(5) 0.4300(4) 0.0532(16) Uani 1 1 d U
C31 C 0.8838(8) 0.1669(8) 0.4581(5) 0.0367(19) Uani 1 1 d U
C32 C 0.8969(9) 0.0808(8) 0.4203(6) 0.040(2) Uani 1 1 d U
C33 C 0.9999(9) 0.0604(8) 0.4297(6) 0.041(2) Uani 1 1 d U
C34 C 1.0936(9) 0.1263(9) 0.4791(6) 0.041(2) Uani 1 1 d U
C35 C 1.0796(9) 0.2094(8) 0.5207(6) 0.040(2) Uani 1 1 d U
C36 C 0.9764(8) 0.2298(8) 0.5102(5) 0.038(2) Uani 1 1 d U
F13 F 0.8110(5) 0.0179(5) 0.3702(3) 0.0449(14) Uani 1 1 d U
F14 F 1.0086(6) -0.0221(5) 0.3889(4) 0.0481(15) Uani 1 1 d U
Br2 Br 1.23481(10) 0.10277(10) 0.48490(9) 0.0594(3) Uani 1 1 d .
F15 F 1.1659(5) 0.2714(5) 0.5705(4) 0.0514(16) Uani 1 1 d U
F16 F 0.9685(6) 0.3143(5) 0.5504(4) 0.0528(17) Uani 1 1 d U
P1 P 0.2898(2) 0.0640(2) 0.18719(14) 0.0368(6) Uani 1 1 d .
P2 P 0.2902(2) 0.2930(2) 0.28393(15) 0.0372(6) Uani 1 1 d .
C51 C 0.1599(8) 0.0939(8) 0.2199(5) 0.036(2) Uani 1 1 d U
C52 C 0.1599(9) 0.1869(8) 0.2588(6) 0.040(2) Uani 1 1 d U
C53 C 0.0544(9) 0.2004(8) 0.2756(6) 0.044(2) Uani 1 1 d U
H53 H 0.0526 0.2611 0.3 0.053 Uiso 1 1 calc R
C54 C -0.0478(9) 0.1250(9) 0.2566(6) 0.047(3) Uani 1 1 d U
H54 H -0.1181 0.1353 0.2675 0.057 Uiso 1 1 calc R
C55 C -0.0456(9) 0.0349(9) 0.2217(6) 0.042(2) Uani 1 1 d U
H55 H -0.1141 -0.0164 0.2109 0.05 Uiso 1 1 calc R
C56 C 0.0556(9) 0.0201(8) 0.2026(5) 0.040(2) Uani 1 1 d U
H56 H 0.055 -0.0411 0.1774 0.048 Uiso 1 1 calc R
C61 C 0.2317(9) -0.0196(8) 0.0956(5) 0.040(2) Uani 1 1 d U
C62 C 0.1753(11) 0.0117(10) 0.0418(6) 0.053(3) Uani 1 1 d U
H62 H 0.1684 0.0731 0.054 0.064 Uiso 1 1 calc R
C63 C 0.1313(12) -0.0468(11) -0.0275(7) 0.061(3) Uani 1 1 d U
H63 H 0.0973 -0.0246 -0.0634 0.073 Uiso 1 1 calc R
C64 C 0.1367(12) -0.1411(12) -0.0455(7) 0.065(3) Uani 1 1 d U
H64 H 0.0998 -0.1833 -0.0913 0.079 Uiso 1 1 calc R
C65 C 0.1964(12) -0.1704(10) 0.0044(7) 0.059(3) Uani 1 1 d U
H65 H 0.208 -0.23 -0.0092 0.071 Uiso 1 1 calc R
C66 C 0.2407(11) -0.1088(9) 0.0774(7) 0.053(3) Uani 1 1 d U
H66 H 0.2763 -0.1303 0.1131 0.063 Uiso 1 1 calc R
C71 C 0.3235(10) -0.0062(9) 0.2502(6) 0.046(2) Uani 1 1 d U
C72 C 0.4370(11) -0.0121(10) 0.2520(7) 0.054(3) Uani 1 1 d U
H72 H 0.4907 0.0191 0.2232 0.065 Uiso 1 1 calc R
C73 C 0.4675(13) -0.0676(11) 0.2995(7) 0.062(3) Uani 1 1 d U
H73 H 0.5416 -0.0737 0.3004 0.074 Uiso 1 1 calc R
C74 C 0.3902(15) -0.1118(13) 0.3437(9) 0.072(4) Uani 1 1 d U
H74 H 0.411 -0.1474 0.3746 0.087 Uiso 1 1 calc R
C75 C 0.2782(13) -0.1022(12) 0.3411(8) 0.065(3) Uani 1 1 d U
H75 H 0.2247 -0.1313 0.3711 0.077 Uiso 1 1 calc R
C76 C 0.2470(11) -0.0506(10) 0.2951(7) 0.055(3) Uani 1 1 d U
H76 H 0.1725 -0.0455 0.2943 0.065 Uiso 1 1 calc R
C81 C 0.3053(11) 0.3418(9) 0.1993(6) 0.047(2) Uani 1 1 d U
C82 C 0.4015(13) 0.4178(9) 0.1999(7) 0.057(3) Uani 1 1 d U
H82 H 0.4594 0.4407 0.2405 0.068 Uiso 1 1 calc R
C83 C 0.4112(17) 0.4600(12) 0.1388(9) 0.074(4) Uani 1 1 d U
H83 H 0.4736 0.5146 0.1403 0.089 Uiso 1 1 calc R
C84 C 0.3308(18) 0.4231(14) 0.0761(9) 0.081(4) Uani 1 1 d U
H84 H 0.3403 0.4494 0.0338 0.097 Uiso 1 1 calc R
C85 C 0.2384(17) 0.3484(14) 0.0772(9) 0.080(4) Uani 1 1 d U
H85 H 0.1811 0.3257 0.0362 0.096 Uiso 1 1 calc R
C86 C 0.2240(14) 0.3041(11) 0.1352(7) 0.063(3) Uani 1 1 d U
H86 H 0.1611 0.2495 0.1324 0.076 Uiso 1 1 calc R
C91 C 0.2469(9) 0.3805(8) 0.3522(6) 0.040(2) Uani 1 1 d U
C92 C 0.2509(9) 0.3762(8) 0.4302(6) 0.041(2) Uani 1 1 d U
H92 H 0.28 0.3311 0.4444 0.049 Uiso 1 1 calc R
C93 C 0.2128(9) 0.4373(8) 0.4861(7) 0.048(2) Uani 1 1 d U
H93 H 0.2154 0.4334 0.5367 0.058 Uiso 1 1 calc R
C94 C 0.1712(10) 0.5036(9) 0.4625(7) 0.054(3) Uani 1 1 d U
H94 H 0.1424 0.5434 0.4981 0.065 Uiso 1 1 calc R
C95 C 0.1700(12) 0.5139(10) 0.3882(8) 0.061(3) Uani 1 1 d U
H95 H 0.1466 0.5624 0.3749 0.073 Uiso 1 1 calc R
C96 C 0.2055(10) 0.4484(9) 0.3335(7) 0.050(3) Uani 1 1 d U
H96 H 0.2005 0.4517 0.2829 0.06 Uiso 1 1 calc R
O1 O 0.5106(8) 0.3624(6) 0.5490(5) 0.057(2) Uani 1 1 d U
O2 O 0.5626(7) 0.5328(6) 0.3791(5) 0.054(2) Uani 1 1 d .
C7 C 0.4694(11) 0.3942(9) 0.6050(7) 0.051(2) Uani 1 1 d U
C8 C 0.4570(14) 0.3370(10) 0.6656(8) 0.066(3) Uani 1 1 d U
F17 F 0.4139(10) 0.2440(7) 0.6363(6) 0.090(3) Uani 1 1 d U
F18 F 0.5634(9) 0.3547(8) 0.7016(6) 0.093(3) Uani 1 1 d U
F19 F 0.3922(10) 0.3602(8) 0.7193(6) 0.091(3) Uani 1 1 d U
O3 O 0.6302(9) -0.0137(7) 0.1014(6) 0.072(3) Uani 1 1 d U
O4 O 0.5080(9) 0.1445(7) -0.0399(6) 0.074(3) Uani 1 1 d .
C9 C 0.5788(11) -0.1010(11) 0.0828(8) 0.065(3) Uani 1 1 d U
C10 C 0.6327(14) -0.1599(13) 0.1199(10) 0.078(3) Uani 1 1 d U
F20 F 0.5669(12) -0.2522(10) 0.1112(11) 0.157(6) Uani 1 1 d U
F21 F 0.7314(9) -0.1659(8) 0.0891(6) 0.096(3) Uani 1 1 d U
F22 F 0.6723(10) -0.1218(11) 0.1944(6) 0.110(4) Uani 1 1 d U
C20 C 0.146(2) 0.2926(18) 0.8204(16) 0.057(6) Uani 0.5 1 d P
H20A H 0.2175 0.2851 0.839 0.068 Uiso 0.5 1 calc PR
H20B H 0.1622 0.3578 0.8148 0.068 Uiso 0.5 1 calc PR
Cl1 Cl 0.0477(6) 0.2726(5) 0.8835(3) 0.0604(17) Uani 0.5 1 d P
Cl2 Cl 0.0915(11) 0.2109(7) 0.7312(4) 0.126(5) Uani 0.5 1 d P

loop_
_atom_site_aniso_label
_atom_site_aniso_U_11
_atom_site_aniso_U_22
_atom_site_aniso_U_33
_atom_site_aniso_U_23
_atom_site_aniso_U_13
_atom_site_aniso_U_12
Au1 0.0342(2) 0.0547(3) 0.0388(2) -0.00102(18) 0.00303(16) 0.02109(19)
Au2 0.0285(2) 0.0453(2) 0.0360(2) -0.00732(16) -0.00525(14) 0.02044(16)
Ag1 0.0518(5) 0.0478(5) 0.0482(5) -0.0131(4) 0.0005(4) 0.0243(4)
Ag2 0.0561(6) 0.0560(6) 0.0604(6) -0.0201(5) 0.0097(4) 0.0124(4)
C1 0.041(5) 0.054(6) 0.061(7) -0.006(5) -0.004(5) 0.024(5)
C2 0.029(4) 0.072(7) 0.031(5) -0.001(4) -0.001(4) 0.018(4)
C3 0.043(5) 0.050(6) 0.048(6) -0.015(4) -0.008(4) 0.017(4)
C4 0.050(6) 0.042(6) 0.092(10) -0.008(5) -0.024(5) 0.006(4)
C5 0.059(6) 0.047(7) 0.089(10) 0.004(6) -0.017(6) 0.019(5)
C6 0.043(5) 0.057(6) 0.052(6) 0.001(5) 0.001(4) 0.024(4)
F1 0.039(3) 0.065(4) 0.059(4) 0.006(3) -0.004(3) 0.024(3)
F2 0.040(3) 0.069(5) 0.067(5) -0.001(4) -0.012(3) 0.014(3)
F3 0.082(7) 0.064(6) 0.161(11) 0.044(6) -0.032(6) 0.009(5)
F4 0.050(4) 0.073(5) 0.072(5) 0.013(4) -0.006(3) 0.025(4)
C11 0.062(6) 0.047(7) 0.110(8) 0.014(6) -0.018(6) 0.012(5)
C12 0.056(9) 0.080(12) 0.185(14) -0.016(11) 0.031(9) 0.011(7)
C13 0.053(9) 0.081(12) 0.225(15) 0.023(11) 0.029(10) 0.022(7)
C14 0.063(9) 0.084(10) 0.184(12) 0.075(9) -0.043(8) -0.001(8)
C15 0.073(10) 0.081(11) 0.165(12) 0.051(10) -0.054(8) -0.012(8)
C16 0.071(9) 0.058(9) 0.126(9) 0.017(8) -0.041(7) -0.003(6)
F5 0.099(9) 0.129(11) 0.217(14) -0.064(10) 0.087(10) -0.006(7)
F6 0.117(11) 0.133(12) 0.306(18) -0.008(13) 0.127(13) 0.026(9)
Br1 0.0640(12) 0.1025(17) 0.333(5) 0.131(3) -0.0409(18) -0.0114(11)
F7 0.152(13) 0.129(11) 0.164(10) 0.057(8) -0.079(9) -0.068(9)
F8 0.176(13) 0.103(9) 0.086(7) 0.019(6) -0.036(6) -0.056(9)
C21 0.029(4) 0.046(5) 0.039(5) -0.010(4) -0.006(4) 0.022(4)
C22 0.030(4) 0.037(5) 0.034(5) -0.014(3) -0.007(3) 0.013(3)
C23 0.027(4) 0.049(5) 0.035(5) -0.012(4) -0.006(3) 0.019(4)
C24 0.031(4) 0.058(5) 0.026(4) -0.008(4) 0.000(3) 0.022(4)
C25 0.035(4) 0.059(6) 0.037(5) 0.003(4) 0.001(4) 0.025(4)
C26 0.027(4) 0.061(6) 0.034(5) -0.001(4) 0.004(4) 0.023(4)
F9 0.039(3) 0.045(3) 0.049(3) -0.006(3) -0.007(3) 0.022(3)
F10 0.028(3) 0.049(3) 0.057(4) -0.002(3) -0.002(3) 0.017(2)
F11 0.036(3) 0.067(4) 0.053(4) 0.020(3) 0.004(3) 0.022(3)
F12 0.030(3) 0.071(5) 0.061(4) 0.015(3) 0.003(3) 0.020(3)
C31 0.025(4) 0.047(5) 0.035(5) 0.002(4) 0.004(3) 0.013(4)
C32 0.032(4) 0.047(5) 0.038(5) -0.003(4) 0.002(4) 0.014(4)
C33 0.037(5) 0.049(5) 0.040(5) 0.005(4) 0.005(4) 0.022(4)
C34 0.032(5) 0.059(6) 0.038(5) 0.007(4) 0.000(4) 0.025(4)
C35 0.028(4) 0.048(5) 0.042(5) 0.008(4) 0.003(4) 0.014(4)
C36 0.029(4) 0.047(5) 0.033(5) -0.004(4) -0.001(3) 0.015(4)
F13 0.039(3) 0.048(3) 0.041(3) -0.007(3) -0.003(2) 0.017(3)
F14 0.042(3) 0.046(3) 0.055(4) 0.000(3) 0.008(3) 0.021(3)
Br2 0.0323(6) 0.0686(8) 0.0831(9) 0.0141(7) 0.0026(5) 0.0279(5)
F15 0.033(3) 0.063(4) 0.052(4) 0.002(3) -0.010(3) 0.015(3)
F16 0.042(3) 0.058(4) 0.050(4) -0.017(3) -0.014(3) 0.026(3)
P1 0.0336(12) 0.0476(15) 0.0287(11) -0.0050(10) 0.0013(9) 0.0221(11)
P2 0.0320(12) 0.0423(14) 0.0350(12) -0.0068(10) -0.0065(10) 0.0210(11)
C51 0.028(4) 0.048(5) 0.030(4) -0.006(4) -0.002(3) 0.021(4)
C52 0.034(4) 0.044(5) 0.038(5) -0.007(4) -0.005(4) 0.022(4)
C53 0.038(5) 0.050(5) 0.039(5) -0.014(4) -0.003(4) 0.024(4)
C54 0.029(4) 0.069(7) 0.038(5) -0.005(5) 0.001(4) 0.020(4)
C55 0.033(4) 0.055(5) 0.032(5) -0.001(4) 0.000(4) 0.013(4)
C56 0.043(5) 0.048(5) 0.026(4) -0.004(4) 0.002(4) 0.019(4)
C61 0.042(5) 0.050(5) 0.029(4) 0.001(4) 0.006(4) 0.023(5)
C62 0.061(7) 0.066(7) 0.039(5) 0.000(5) 0.001(5) 0.038(6)
C63 0.064(8) 0.089(9) 0.034(5) 0.001(5) 0.000(5) 0.042(7)
C64 0.056(7) 0.089(8) 0.040(6) -0.020(6) -0.003(5) 0.034(7)
C65 0.061(8) 0.055(7) 0.054(6) -0.014(5) 0.004(5) 0.028(6)
C66 0.057(7) 0.052(6) 0.048(6) 0.000(5) -0.001(5) 0.027(6)
C71 0.053(6) 0.056(7) 0.030(5) 0.000(4) -0.001(4) 0.028(5)
C72 0.046(6) 0.074(8) 0.043(6) 0.002(5) 0.004(5) 0.028(6)
C73 0.069(7) 0.080(9) 0.052(7) 0.004(6) 0.009(6) 0.053(7)
C74 0.084(9) 0.093(11) 0.060(8) 0.019(7) 0.011(7) 0.057(9)
C75 0.068(7) 0.082(10) 0.053(7) 0.019(6) 0.012(6) 0.035(7)
C76 0.047(6) 0.079(9) 0.045(6) 0.008(5) 0.009(5) 0.034(6)
C81 0.057(6) 0.053(6) 0.039(5) 0.002(4) 0.002(4) 0.036(5)
C82 0.081(8) 0.050(6) 0.040(5) 0.001(5) 0.002(5) 0.029(5)
C83 0.105(11) 0.062(9) 0.063(8) 0.018(6) 0.015(7) 0.033(7)
C84 0.125(13) 0.095(11) 0.050(7) 0.026(7) 0.014(7) 0.066(8)
C85 0.095(10) 0.104(12) 0.050(7) 0.011(7) -0.010(7) 0.055(7)
C86 0.078(8) 0.067(8) 0.047(6) -0.002(5) -0.010(5) 0.038(6)
C91 0.030(5) 0.049(6) 0.037(4) -0.008(4) -0.002(4) 0.019(4)
C92 0.031(5) 0.046(6) 0.041(5) -0.004(4) 0.005(4) 0.015(4)
C93 0.034(5) 0.051(6) 0.045(5) -0.018(4) -0.003(4) 0.014(5)
C94 0.039(6) 0.049(6) 0.060(5) -0.021(5) 0.000(5) 0.016(5)
C95 0.060(8) 0.060(8) 0.067(6) -0.007(6) -0.006(6) 0.040(6)
C96 0.051(6) 0.048(6) 0.048(5) -0.008(5) -0.006(5) 0.027(5)
O1 0.064(5) 0.055(5) 0.049(4) -0.009(4) -0.005(4) 0.030(4)
O2 0.047(5) 0.061(5) 0.051(5) 0.000(4) 0.003(4) 0.024(4)
C7 0.049(6) 0.050(6) 0.047(5) -0.009(4) -0.009(4) 0.021(5)
C8 0.079(8) 0.055(6) 0.059(7) 0.001(5) -0.014(5) 0.028(7)
F17 0.116(8) 0.057(5) 0.083(6) 0.007(4) -0.019(5) 0.014(5)
F18 0.096(6) 0.103(7) 0.079(6) 0.006(5) -0.033(5) 0.044(5)
F19 0.116(7) 0.090(7) 0.086(6) 0.035(5) 0.025(5) 0.048(6)
O3 0.058(6) 0.062(5) 0.072(6) -0.016(5) 0.002(5) 0.009(4)
O4 0.063(6) 0.056(6) 0.082(7) -0.009(5) -0.007(5) 0.007(5)
C9 0.042(6) 0.064(6) 0.069(7) -0.014(6) 0.014(6) 0.008(5)
C10 0.055(8) 0.077(8) 0.085(8) 0.005(7) 0.008(6) 0.003(6)
F20 0.097(8) 0.111(8) 0.242(16) 0.085(9) -0.056(9) -0.023(7)
F21 0.086(6) 0.115(8) 0.103(7) 0.019(6) 0.029(6) 0.058(6)
F22 0.080(7) 0.168(11) 0.078(5) 0.023(6) 0.015(5) 0.035(7)
C20 0.035(11) 0.045(13) 0.084(18) 0.016(12) -0.017(11) 0.005(10)
Cl1 0.068(4) 0.087(5) 0.035(3) -0.002(3) -0.007(2) 0.051(4)
Cl2 0.178(11) 0.088(6) 0.035(3) -0.005(4) 0.025(5) -0.057(7)

loop_
_atom_type_symbol
_atom_type_description
_atom_type_scat_dispersion_real
_atom_type_scat_dispersion_imag
_atom_type_scat_source
C C 0.0033 0.0016 'International Tables Vol C Tables 4.2.6.8 and 6.1.1.4'
H H 0 0 'International Tables Vol C Tables 4.2.6.8 and 6.1.1.4'
Ag Ag -0.8971 1.1015 'International Tables Vol C Tables 4.2.6.8 and 6.1.1.4'
Au Au -2.0133 8.8022 'International Tables Vol C Tables 4.2.6.8 and 6.1.1.4'
Br Br -0.2901 2.4595 'International Tables Vol C Tables 4.2.6.8 and 6.1.1.4'
F F 0.0171 0.0103 'International Tables Vol C Tables 4.2.6.8 and 6.1.1.4'
O O 0.0106 0.006 'International Tables Vol C Tables 4.2.6.8 and 6.1.1.4'
P P 0.1023 0.0942 'International Tables Vol C Tables 4.2.6.8 and 6.1.1.4'
Cl Cl 0.1484 0.1585 'International Tables Vol C Tables 4.2.6.8 and 6.1.1.4'

loop_
_geom_angle_atom_site_label_1
_geom_angle_atom_site_label_2
_geom_angle_atom_site_label_3
_geom_angle
_geom_angle_site_symmetry_1
_geom_angle_site_symmetry_3
C1 Au1 P1 173.0(3) . .
C1 Au1 Ag2 62.9(3) . .
P1 Au1 Ag2 110.77(6) . .
C1 Au1 Au2 100.5(3) . .
P1 Au1 Au2 83.74(6) . .
Ag2 Au1 Au2 149.66(3) . .
C21 Au2 P2 175.6(3) . .
C21 Au2 Ag1 74.1(3) . .
P2 Au2 Ag1 102.76(7) . .
C21 Au2 Au1 102.6(3) . .
P2 Au2 Au1 81.78(6) . .
Ag1 Au2 Au1 145.08(3) . .
O2 Ag1 O1 163.6(3) . .
O2 Ag1 Au2 94.0(2) . .
O1 Ag1 Au2 97.1(2) . .
O2 Ag1 Ag1 81.6(2) . 2_666
O1 Ag1 Ag1 82.0(2) . 2_666
Au2 Ag1 Ag1 133.47(5) . 2_666
O3 Ag2 O4 157.0(4) . .
O3 Ag2 C1 113.1(4) . .
O4 Ag2 C1 89.8(4) . .
O3 Ag2 Au1 103.2(3) . .
O4 Ag2 Au1 95.5(3) . .
C1 Ag2 Au1 43.3(3) . .
O3 Ag2 Ag2 81.4(2) . 2_655
O4 Ag2 Ag2 78.7(3) . 2_655
C1 Ag2 Ag2 153.9(3) . 2_655
Au1 Ag2 Ag2 114.05(5) . 2_655
C6 C1 C2 115.4(12) . .
C6 C1 Au1 124.8(9) . .
C2 C1 Au1 118.2(10) . .
C6 C1 Ag2 112.8(9) . .
C2 C1 Ag2 96.4(7) . .
Au1 C1 Ag2 73.8(4) . .
C3 C2 F1 117.2(10) . .
C3 C2 C1 122.6(13) . .
F1 C2 C1 120.2(11) . .
C4 C3 F2 118.0(12) . .
C4 C3 C2 120.8(12) . .
F2 C3 C2 121.1(13) . .
C3 C4 C5 119.1(13) . .
C3 C4 C11 122.7(13) . .
C5 C4 C11 118.2(14) . .
F3 C5 C6 119.3(12) . .
F3 C5 C4 121.9(13) . .
C6 C5 C4 118.7(13) . .
C1 C6 F4 118.9(11) . .
C1 C6 C5 123.2(12) . .
F4 C6 C5 117.9(12) . .
C16 C11 C12 113.8(18) . .
C16 C11 C4 123.6(19) . .
C12 C11 C4 122.3(16) . .
C13 C12 C11 125(2) . .
C13 C12 F5 117(2) . .
C11 C12 F5 118.1(16) . .
C14 C13 C12 119(3) . .
C14 C13 F6 121(2) . .
C12 C13 F6 119(3) . .
C13 C14 C15 120(2) . .
C13 C14 Br1 119(2) . .
C15 C14 Br1 120.5(19) . .
C14 C15 F7 124.0(19) . .
C14 C15 C16 121(2) . .
F7 C15 C16 115(3) . .
F8 C16 C11 116.8(16) . .
F8 C16 C15 123(2) . .
C11 C16 C15 120(2) . .
C26 C21 C22 115.1(9) . .
C26 C21 Au2 122.6(8) . .
C22 C21 Au2 122.0(8) . .
F9 C22 C23 118.8(9) . .
F9 C22 C21 120.4(9) . .
C23 C22 C21 120.8(11) . .
F10 C23 C24 120.1(8) . .
F10 C23 C22 117.2(10) . .
C24 C23 C22 122.7(10) . .
C23 C24 C25 116.8(9) . .
C23 C24 C31 120.4(9) . .
C25 C24 C31 122.7(10) . .
F11 C25 C26 120.6(10) . .
F11 C25 C24 119.1(9) . .
C26 C25 C24 120.3(11) . .
F12 C26 C21 119.3(9) . .
F12 C26 C25 116.3(10) . .
C21 C26 C25 124.2(10) . .
C32 C31 C36 116.8(9) . .
C32 C31 C24 121.8(9) . .
C36 C31 C24 121.0(9) . .
F13 C32 C31 119.3(9) . .
F13 C32 C33 118.9(9) . .
C31 C32 C33 121.7(10) . .
F14 C33 C32 118.6(10) . .
F14 C33 C34 120.8(9) . .
C32 C33 C34 120.6(10) . .
C35 C34 C33 118.5(9) . .
C35 C34 Br2 121.4(8) . .
C33 C34 Br2 120.1(8) . .
F15 C35 C34 119.6(9) . .
F15 C35 C36 119.9(9) . .
C34 C35 C36 120.5(10) . .
F16 C36 C35 118.2(9) . .
F16 C36 C31 120.0(9) . .
C35 C36 C31 121.8(9) . .
C61 P1 C71 106.5(5) . .
C61 P1 C51 101.6(4) . .
C71 P1 C51 105.8(5) . .
C61 P1 Au1 107.8(4) . .
C71 P1 Au1 110.1(4) . .
C51 P1 Au1 123.6(4) . .
C91 P2 C81 103.6(5) . .
C91 P2 C52 104.6(5) . .
C81 P2 C52 105.0(5) . .
C91 P2 Au2 110.9(3) . .
C81 P2 Au2 117.1(4) . .
C52 P2 Au2 114.4(3) . .
C56 C51 C52 118.8(9) . .
C56 C51 P1 116.6(7) . .
C52 C51 P1 124.6(8) . .
C53 C52 C51 118.4(10) . .
C53 C52 P2 117.3(8) . .
C51 C52 P2 124.2(7) . .
C54 C53 C52 120.9(10) . .
C55 C54 C53 119.8(10) . .
C56 C55 C54 120.5(10) . .
C55 C56 C51 121.5(10) . .
C66 C61 C62 119.3(10) . .
C66 C61 P1 123.0(9) . .
C62 C61 P1 117.7(8) . .
C63 C62 C61 120.4(12) . .
C62 C63 C64 120.4(13) . .
C65 C64 C63 119.6(12) . .
C64 C65 C66 119.2(12) . .
C61 C66 C65 120.7(12) . .
C76 C71 C72 119.7(11) . .
C76 C71 P1 124.6(9) . .
C72 C71 P1 115.7(10) . .
C71 C72 C73 118.1(12) . .
C74 C73 C72 121.5(13) . .
C73 C74 C75 118.4(14) . .
C76 C75 C74 120.9(14) . .
C75 C76 C71 121.4(12) . .
C82 C81 C86 119.6(12) . .
C82 C81 P2 117.6(9) . .
C86 C81 P2 122.8(11) . .
C81 C82 C83 118.8(13) . .
C84 C83 C82 121.3(17) . .
C85 C84 C83 118.1(15) . .
C84 C85 C86 123.2(16) . .
C85 C86 C81 118.7(16) . .
C96 C91 C92 117.2(10) . .
C96 C91 P2 124.0(9) . .
C92 C91 P2 118.7(8) . .
C93 C92 C91 122.6(11) . .
C94 C93 C92 116.7(11) . .
C93 C94 C95 123.3(10) . .
C94 C95 C96 117.8(12) . .
C91 C96 C95 122.3(12) . .
C7 O1 Ag1 123.2(9) . .
C7 O2 Ag1 123.2(8) 2_666 .
O1 C7 O2 129.9(13) . 2_666
O1 C7 C8 114.7(11) . .
O2 C7 C8 115.4(11) 2_666 .
F17 C8 F19 107.5(14) . .
F17 C8 F18 107.9(12) . .
F19 C8 F18 105.9(12) . .
F17 C8 C7 112.2(11) . .
F19 C8 C7 114.5(11) . .
F18 C8 C7 108.4(13) . .
C9 O3 Ag2 122.1(11) . .
C9 O4 Ag2 124.3(11) 2_655 .
O4 C9 O3 129.3(17) 2_655 .
O4 C9 C10 116.2(14) 2_655 .
O3 C9 C10 114.6(13) . .
F20 C10 F22 108.8(16) . .
F20 C10 F21 104.3(16) . .
F22 C10 F21 101.6(13) . .
F20 C10 C9 115.0(14) . .
F22 C10 C9 115.2(15) . .
F21 C10 C9 110.6(14) . .
Cl1 C20 Cl2 110.2(13) . .

loop_
_geom_bond_atom_site_label_1
_geom_bond_atom_site_label_2
_geom_bond_distance
_geom_bond_site_symmetry_2
Au1 C1 2.079(13) .
Au1 P1 2.268(3) .
Au1 Ag2 2.9106(10) .
Au1 Au2 2.9884(5) .
Au2 C21 2.044(9) .
Au2 P2 2.285(2) .
Au2 Ag1 2.8532(9) .
Ag1 O2 2.202(9) .
Ag1 O1 2.207(10) .
Ag1 Ag1 2.8605(16) 2_666
Ag2 O3 2.213(12) .
Ag2 O4 2.226(12) .
Ag2 C1 2.698(12) .
Ag2 Ag2 2.9293(19) 2_655
C1 C6 1.320(19) .
C1 C2 1.438(16) .
C2 C3 1.345(17) .
C2 F1 1.361(15) .
C3 C4 1.31(2) .
C3 F2 1.324(14) .
C4 C5 1.432(19) .
C4 C11 1.50(2) .
C5 F3 1.329(17) .
C5 C6 1.375(19) .
C6 F4 1.342(14) .
C11 C16 1.37(2) .
C11 C12 1.38(3) .
C12 C13 1.36(3) .
C12 F5 1.41(3) .
C13 C14 1.30(4) .
C13 F6 1.38(3) .
C14 C15 1.34(4) .
C14 Br1 1.912(19) .
C15 F7 1.40(3) .
C15 C16 1.40(3) .
C16 F8 1.35(3) .
C21 C26 1.378(16) .
C21 C22 1.418(14) .
C22 F9 1.339(13) .
C22 C23 1.389(14) .
C23 F10 1.354(12) .
C23 C24 1.378(16) .
C24 C25 1.399(15) .
C24 C31 1.479(14) .
C25 F11 1.335(14) .
C25 C26 1.378(14) .
C26 F12 1.365(12) .
C31 C32 1.383(14) .
C31 C36 1.397(13) .
C32 F13 1.332(12) .
C32 C33 1.386(14) .
C33 F14 1.332(12) .
C33 C34 1.395(15) .
C34 C35 1.371(15) .
C34 Br2 1.854(10) .
C35 F15 1.328(12) .
C35 C36 1.391(14) .
C36 F16 1.350(11) .
P1 C61 1.818(10) .
P1 C71 1.826(12) .
P1 C51 1.845(9) .
P2 C91 1.810(10) .
P2 C81 1.831(12) .
P2 C52 1.839(11) .
C51 C56 1.384(15) .
C51 C52 1.421(13) .
C52 C53 1.388(14) .
C53 C54 1.379(16) .
C54 C55 1.373(16) .
C55 C56 1.354(14) .
C61 C66 1.347(16) .
C61 C62 1.410(16) .
C62 C63 1.350(17) .
C63 C64 1.40(2) .
C64 C65 1.36(2) .
C65 C66 1.418(17) .
C71 C76 1.374(18) .
C71 C72 1.407(16) .
C72 C73 1.431(19) .
C73 C74 1.37(2) .
C74 C75 1.41(2) .
C75 C76 1.370(19) .
C81 C82 1.366(19) .
C81 C86 1.393(17) .
C82 C83 1.38(2) .
C83 C84 1.37(2) .
C84 C85 1.33(3) .
C85 C86 1.35(2) .
C91 C96 1.362(16) .
C91 C92 1.427(15) .
C92 C93 1.399(14) .
C93 C94 1.381(19) .
C94 C95 1.39(2) .
C95 C96 1.411(16) .
O1 C7 1.214(14) .
O2 C7 1.249(14) 2_666
C7 O2 1.249(14) 2_666
C7 C8 1.52(2) .
C8 F17 1.316(16) .
C8 F19 1.323(18) .
C8 F18 1.351(17) .
O3 C9 1.238(17) .
O4 C9 1.204(16) 2_655
C9 O4 1.204(16) 2_655
C9 C10 1.50(2) .
C10 F20 1.35(2) .
C10 F22 1.35(2) .
C10 F21 1.358(18) .
C20 Cl1 1.68(3) .
C20 Cl2 1.77(3) .
